data_2209942
loop_
_publ_author_name
'Chu-Yi Yu'
'Qing-Yun Su'
'Qian Li'
'Li-Ben Wang'

_publ_section_title
;
 1-Azidodiamantane
;
_journal_coeditor_code LH2131
_journal_issue 8
_journal_name_full 'Acta Crystallographica Section E'
_journal_page_first o3430
_journal_page_last o3431
_journal_paper_doi 10.1107/S1600536806027413
_journal_volume 62
_journal_year 2006
_chemical_formula_iupac 'C14 H19 N3'
_chemical_formula_moiety 'C14 H19 N3'
_chemical_formula_sum 'C14 H19 N3'
_chemical_formula_weight 229.32
_chemical_melting_point .387E-305
_chemical_name_common 1-azidodiamantane
_chemical_name_systematic
;
1-Azidodiamantane
;
_space_group_IT_number 14
_symmetry_cell_setting monoclinic
_symmetry_space_group_name_Hall '-P 2ybc'
_symmetry_space_group_name_H-M 'P 1 21/c 1'
_atom_sites_solution_hydrogens geom
_atom_sites_solution_primary direct
_atom_sites_solution_secondary difmap
_audit_creation_method SHELXL97
_cell_angle_alpha 90.00
_cell_angle_beta 96.063(6)
_cell_angle_gamma 90.00
_cell_formula_units_Z 4
_cell_length_a 7.678(2)
_cell_length_b 12.575(4)
_cell_length_c 12.073(4)
_cell_measurement_reflns_used 950
_cell_measurement_temperature 293(2)
_cell_measurement_theta_max 25.71
_cell_measurement_theta_min 2.67
_cell_volume 1159.1(6)
_computing_cell_refinement 'SAINT (Bruker, 1997)'
_computing_data_collection 'SMART (Bruker, 1997)'
_computing_data_reduction SAINT
_computing_molecular_graphics 'SHELXTL (Bruker, 1997)'
_computing_publication_material SHELXTL
_computing_structure_refinement 'SHELXL97 (Sheldrick, 1997)'
_computing_structure_solution 'SHELXS97 (Sheldrick, 1997)'
_diffrn_ambient_temperature 293(2)
_diffrn_measured_fraction_theta_full 0.998
_diffrn_measured_fraction_theta_max 0.998
_diffrn_measurement_device_type 'Bruker SMART CCD area-detector'
_diffrn_measurement_method '\f and \w'
_diffrn_radiation_monochromator graphite
_diffrn_radiation_source 'fine-focus sealed tube'
_diffrn_radiation_type MoK\a
_diffrn_radiation_wavelength 0.71073
_diffrn_reflns_av_R_equivalents 0.0525
_diffrn_reflns_av_sigmaI/netI 0.0601
_diffrn_reflns_limit_h_max 6
_diffrn_reflns_limit_h_min -9
_diffrn_reflns_limit_k_max 14
_diffrn_reflns_limit_k_min -14
_diffrn_reflns_limit_l_max 14
_diffrn_reflns_limit_l_min -11
_diffrn_reflns_number 12765
_diffrn_reflns_theta_full 25.02
_diffrn_reflns_theta_max 25.02
_diffrn_reflns_theta_min 2.35
_exptl_absorpt_coefficient_mu 0.080
_exptl_absorpt_correction_T_max 0.994
_exptl_absorpt_correction_T_min 0.797
_exptl_absorpt_correction_type multi-scan
_exptl_absorpt_process_details '(SADABS; Bruker, 1997)'
_exptl_crystal_colour colourless
_exptl_crystal_density_diffrn 1.314
_exptl_crystal_density_method 'not measured'
_exptl_crystal_description prism
_exptl_crystal_F_000 496
_exptl_crystal_size_max 0.24
_exptl_crystal_size_mid 0.16
_exptl_crystal_size_min 0.14
_refine_diff_density_max 0.213
_refine_diff_density_min -0.282
_refine_ls_extinction_coef 0.046(4)
_refine_ls_extinction_expression Fc^*^=kFc[1+0.001xFc^2^\l^3^/sin(2\q)]^-1/4^
_refine_ls_extinction_method 'SHELXL97 (Sheldrick, 1997)'
_refine_ls_goodness_of_fit_ref 1.059
_refine_ls_hydrogen_treatment constr
_refine_ls_matrix_type full
_refine_ls_number_parameters 155
_refine_ls_number_reflns 2045
_refine_ls_number_restraints 0
_refine_ls_restrained_S_all 1.059
_refine_ls_R_factor_all 0.1125
_refine_ls_R_factor_gt 0.0446
_refine_ls_shift/su_max 0.000
_refine_ls_shift/su_mean 0.000
_refine_ls_structure_factor_coef Fsqd
_refine_ls_weighting_details 'calc w = 1/[\s^2^(Fo^2^)+(0.0456P)^2^] where P=(Fo^2^+2Fc^2^)/3'
_refine_ls_weighting_scheme calc
_refine_ls_wR_factor_gt 0.0951
_refine_ls_wR_factor_ref 0.1206
_reflns_number_gt 1018
_reflns_number_total 2045
_reflns_threshold_expression I>2\s(I)
_cod_data_source_file lh2131.cif
_cod_data_source_block I
_cod_depositor_comments
;
The following automatic conversions were performed:
'_symmetry_cell_setting' value 'Monoclinic' changed to 'monoclinic'
according to '/home/saulius/struct/CIF-dictionaries/cif_core.dic'
dictionary named 'cif_core.dic' version 2.4.1 from 2010-06-29.

Automatic conversion script
Id: cif_fix_enum 1527 2010-12-29 10:47:43Z saulius 

The following automatic conversions were performed:

'_symmetry_cell_setting' value 'Monoclinic' changed to 'monoclinic'
according to /home/saulius/struct/CIF-dictionaries/cif_core.dic
dictionary named 'cif_core.dic' version 2.4.1 from 2010-06-29.

Automatic conversion script
Id: cif_fix_values 1715 2011-07-08 13:25:40Z adriana 
;
_cod_original_cell_volume 1159.0(6)
_cod_original_sg_symbol_H-M 'P 21/c'
_cod_database_code 2209942
_cod_database_fobs_code 2209942

loop_
_symmetry_equiv_pos_as_xyz
'x, y, z'
'-x, y+1/2, -z+1/2'
'-x, -y, -z'
'x, -y-1/2, z-1/2'

loop_
_atom_site_type_symbol
_atom_site_label
_atom_site_fract_x
_atom_site_fract_y
_atom_site_fract_z
_atom_site_U_iso_or_equiv
_atom_site_adp_type
_atom_site_calc_flag
_atom_site_refinement_flags
_atom_site_occupancy
N N1 0.3794(2) 0.59507(14) 0.12145(14) 0.0494(5) Uani d . 1
N N2 0.2929(2) 0.66619(16) 0.07397(14) 0.0462(5) Uani d . 1
N N3 0.2270(3) 0.73514(17) 0.02549(16) 0.0749(8) Uani d . 1
C C1 0.2860(2) 0.52863(13) 0.20076(14) 0.0311(5) Uani d . 1
C C2 0.4267(2) 0.45807(14) 0.26219(14) 0.0347(5) Uani d . 1
H H2 0.5177 0.5031 0.3012 0.042 Uiso calc R 1
C C3 0.5100(3) 0.38462(15) 0.18181(15) 0.0422(6) Uani d . 1
H H3A 0.5983 0.3405 0.2228 0.051 Uiso calc R 1
H H3B 0.5663 0.4267 0.1284 0.051 Uiso calc R 1
C C4 0.3684(3) 0.31431(16) 0.12069(17) 0.0481(6) Uani d . 1
H H4 0.4215 0.2674 0.0689 0.058 Uiso calc R 1
C C5 0.2815(3) 0.24739(15) 0.20489(18) 0.0556(7) Uani d . 1
H H5A 0.1923 0.2023 0.1663 0.067 Uiso calc R 1
H H5B 0.3681 0.2021 0.2458 0.067 Uiso calc R 1
C C6 0.1989(3) 0.32052(15) 0.28555(16) 0.0423(6) Uani d . 1
H H6 0.1442 0.2770 0.3397 0.051 Uiso calc R 1
C C7 0.0589(2) 0.39150(15) 0.22318(15) 0.0365(5) Uani d . 1
H H7 -0.0318 0.3465 0.1840 0.044 Uiso calc R 1
C C8 -0.0250(3) 0.46398(16) 0.30376(16) 0.0430(6) Uani d . 1
H H8A -0.1130 0.5084 0.2629 0.052 Uiso calc R 1
H H8B -0.0819 0.4214 0.3564 0.052 Uiso calc R 1
C C9 0.1151(3) 0.53350(15) 0.36586(16) 0.0404(5) Uani d . 1
H H9 0.0617 0.5801 0.4179 0.048 Uiso calc R 1
C C10 0.2021(3) 0.60045(14) 0.28221(15) 0.0418(6) Uani d . 1
H H10A 0.2910 0.6455 0.3213 0.050 Uiso calc R 1
H H10B 0.1155 0.6459 0.2416 0.050 Uiso calc R 1
C C11 0.1476(2) 0.45721(14) 0.13710(14) 0.0344(5) Uani d . 1
H H11 0.0594 0.5020 0.0951 0.041 Uiso calc R 1
C C12 0.2308(3) 0.38411(17) 0.05620(15) 0.0486(6) Uani d . 1
H H12A 0.1413 0.3398 0.0166 0.058 Uiso calc R 1
H H12B 0.2848 0.4264 0.0020 0.058 Uiso calc R 1
C C13 0.2539(3) 0.46403(17) 0.42939(15) 0.0511(7) Uani d . 1
H H13A 0.2008 0.4208 0.4833 0.061 Uiso calc R 1
H H13B 0.3426 0.5085 0.4694 0.061 Uiso calc R 1
C C14 0.3382(3) 0.39240(16) 0.34817(15) 0.0418(6) Uani d . 1
H H14 0.4266 0.3477 0.3901 0.050 Uiso calc R 1

loop_
_atom_site_aniso_label
_atom_site_aniso_U_11
_atom_site_aniso_U_22
_atom_site_aniso_U_33
_atom_site_aniso_U_12
_atom_site_aniso_U_13
_atom_site_aniso_U_23
N1 0.0502(13) 0.0439(12) 0.0571(12) 0.0047(10) 0.0201(10) 0.0174(10)
N2 0.0498(12) 0.0441(12) 0.0465(11) -0.0073(10) 0.0131(10) 0.0054(9)
N3 0.0803(17) 0.0660(16) 0.0792(15) 0.0100(13) 0.0127(13) 0.0368(12)
C1 0.0335(12) 0.0287(11) 0.0329(11) -0.0030(10) 0.0123(10) 0.0028(9)
C2 0.0280(12) 0.0382(13) 0.0379(11) -0.0019(10) 0.0030(10) -0.0023(9)
C3 0.0333(13) 0.0413(13) 0.0534(13) 0.0063(10) 0.0112(11) 0.0010(11)
C4 0.0479(14) 0.0396(14) 0.0591(14) 0.0044(11) 0.0164(12) -0.0174(11)
C5 0.0530(15) 0.0304(13) 0.0847(17) -0.0010(12) 0.0130(14) -0.0040(12)
C6 0.0461(14) 0.0309(12) 0.0521(13) 0.0011(11) 0.0154(12) 0.0110(10)
C7 0.0277(12) 0.0387(13) 0.0432(12) -0.0094(10) 0.0042(10) -0.0043(10)
C8 0.0332(13) 0.0514(14) 0.0459(13) -0.0011(10) 0.0113(11) 0.0014(10)
C9 0.0376(13) 0.0482(14) 0.0376(11) 0.0000(11) 0.0142(10) -0.0092(10)
C10 0.0405(14) 0.0346(13) 0.0515(13) -0.0009(10) 0.0107(11) -0.0067(10)
C11 0.0321(12) 0.0408(13) 0.0296(10) 0.0072(9) -0.0002(9) -0.0008(9)
C12 0.0461(15) 0.0585(16) 0.0416(12) -0.0038(11) 0.0068(11) -0.0142(11)
C13 0.0478(15) 0.0751(18) 0.0310(11) -0.0045(12) 0.0067(11) 0.0001(11)
C14 0.0375(14) 0.0514(14) 0.0362(12) 0.0065(11) 0.0015(11) 0.0127(10)

loop_
_atom_type_symbol
_atom_type_description
_atom_type_scat_dispersion_real
_atom_type_scat_dispersion_imag
_atom_type_scat_source
C C 0.0033 0.0016 'International Tables Vol C Tables 4.2.6.8 and 6.1.1.4'
H H 0.0000 0.0000 'International Tables Vol C Tables 4.2.6.8 and 6.1.1.4'
N N 0.0061 0.0033 'International Tables Vol C Tables 4.2.6.8 and 6.1.1.4'

loop_
_geom_angle_atom_site_label_1
_geom_angle_atom_site_label_2
_geom_angle_atom_site_label_3
_geom_angle
N2 N1 C1 115.62(17)
N3 N2 N1 173.3(2)
N1 C1 C10 110.02(15)
N1 C1 C2 105.69(15)
C10 C1 C2 110.83(14)
N1 C1 C11 110.92(14)
C10 C1 C11 110.62(15)
C2 C1 C11 108.66(15)
C3 C2 C1 111.38(15)
C3 C2 C14 110.37(16)
C1 C2 C14 107.40(15)
C3 C2 H2 109.2
C1 C2 H2 109.2
C14 C2 H2 109.2
C2 C3 C4 109.40(16)
C2 C3 H3A 109.8
C4 C3 H3A 109.8
C2 C3 H3B 109.8
C4 C3 H3B 109.8
H3A C3 H3B 108.2
C12 C4 C5 109.25(18)
C12 C4 C3 109.44(17)
C5 C4 C3 109.62(17)
C12 C4 H4 109.5
C5 C4 H4 109.5
C3 C4 H4 109.5
C6 C5 C4 109.47(16)
C6 C5 H5A 109.8
C4 C5 H5A 109.8
C6 C5 H5B 109.8
C4 C5 H5B 109.8
H5A C5 H5B 108.2
C5 C6 C7 110.79(16)
C5 C6 C14 110.71(17)
C7 C6 C14 108.34(16)
C5 C6 H6 109.0
C7 C6 H6 109.0
C14 C6 H6 109.0
C8 C7 C6 110.88(15)
C8 C7 C11 110.87(15)
C6 C7 C11 107.88(16)
C8 C7 H7 109.1
C6 C7 H7 109.1
C11 C7 H7 109.1
C9 C8 C7 109.48(16)
C9 C8 H8A 109.8
C7 C8 H8A 109.8
C9 C8 H8B 109.8
C7 C8 H8B 109.8
H8A C8 H8B 108.2
C8 C9 C13 109.86(18)
C8 C9 C10 109.15(15)
C13 C9 C10 108.58(16)
C8 C9 H9 109.7
C13 C9 H9 109.7
C10 C9 H9 109.7
C9 C10 C1 110.16(15)
C9 C10 H10A 109.6
C1 C10 H10A 109.6
C9 C10 H10B 109.6
C1 C10 H10B 109.6
H10A C10 H10B 108.1
C12 C11 C1 110.97(16)
C12 C11 C7 110.63(16)
C1 C11 C7 107.93(14)
C12 C11 H11 109.1
C1 C11 H11 109.1
C7 C11 H11 109.1
C4 C12 C11 109.51(15)
C4 C12 H12A 109.8
C11 C12 H12A 109.8
C4 C12 H12B 109.8
C11 C12 H12B 109.8
H12A C12 H12B 108.2
C9 C13 C14 109.71(16)
C9 C13 H13A 109.7
C14 C13 H13A 109.7
C9 C13 H13B 109.7
C14 C13 H13B 109.7
H13A C13 H13B 108.2
C13 C14 C6 110.07(17)
C13 C14 C2 111.36(16)
C6 C14 C2 108.51(15)
C13 C14 H14 109.0
C6 C14 H14 109.0
C2 C14 H14 109.0

loop_
_geom_bond_atom_site_label_1
_geom_bond_atom_site_label_2
_geom_bond_distance
N1 N2 1.220(2)
N1 C1 1.508(2)
N2 N3 1.135(2)
C1 C10 1.527(2)
C1 C2 1.528(2)
C1 C11 1.534(2)
C2 C3 1.528(2)
C2 C14 1.539(2)
C2 H2 0.9800
C3 C4 1.529(3)
C3 H3A 0.9700
C3 H3B 0.9700
C4 C12 1.523(3)
C4 C5 1.526(3)
C4 H4 0.9800
C5 C6 1.526(3)
C5 H5A 0.9700
C5 H5B 0.9700
C6 C7 1.532(2)
C6 C14 1.537(3)
C6 H6 0.9800
C7 C8 1.525(2)
C7 C11 1.541(2)
C7 H7 0.9800
C8 C9 1.521(2)
C8 H8A 0.9700
C8 H8B 0.9700
C9 C13 1.522(3)
C9 C10 1.522(2)
C9 H9 0.9800
C10 H10A 0.9700
C10 H10B 0.9700
C11 C12 1.529(2)
C11 H11 0.9800
C12 H12A 0.9700
C12 H12B 0.9700
C13 C14 1.525(2)
C13 H13A 0.9700
C13 H13B 0.9700
C14 H14 0.9800

loop_
_geom_torsion_atom_site_label_1
_geom_torsion_atom_site_label_2
_geom_torsion_atom_site_label_3
_geom_torsion_atom_site_label_4
_geom_torsion
N2 N1 C1 C10 -51.7(2)
N2 N1 C1 C2 -171.43(16)
N2 N1 C1 C11 71.0(2)
N1 C1 C2 C3 -61.6(2)
C10 C1 C2 C3 179.21(15)
C11 C1 C2 C3 57.5(2)
N1 C1 C2 C14 177.41(14)
C10 C1 C2 C14 58.2(2)
C11 C1 C2 C14 -63.50(18)
C1 C2 C3 C4 -59.2(2)
C14 C2 C3 C4 60.0(2)
C2 C3 C4 C12 59.7(2)
C2 C3 C4 C5 -60.1(2)
C12 C4 C5 C6 -60.1(2)
C3 C4 C5 C6 59.8(2)
C4 C5 C6 C7 60.5(2)
C4 C5 C6 C14 -59.7(2)
C5 C6 C7 C8 179.50(16)
C14 C6 C7 C8 -58.9(2)
C5 C6 C7 C11 -58.9(2)
C14 C6 C7 C11 62.71(19)
C6 C7 C8 C9 59.4(2)
C11 C7 C8 C9 -60.5(2)
C7 C8 C9 C13 -59.1(2)
C7 C8 C9 C10 59.9(2)
C8 C9 C10 C1 -59.8(2)
C13 C9 C10 C1 60.0(2)
N1 C1 C10 C9 -177.32(16)
C2 C1 C10 C9 -60.8(2)
C11 C1 C10 C9 59.80(19)
N1 C1 C11 C12 58.3(2)
C10 C1 C11 C12 -179.38(14)
C2 C1 C11 C12 -57.51(19)
N1 C1 C11 C7 179.63(14)
C10 C1 C11 C7 -58.0(2)
C2 C1 C11 C7 63.86(19)
C8 C7 C11 C12 -179.74(15)
C6 C7 C11 C12 58.7(2)
C8 C7 C11 C1 58.7(2)
C6 C7 C11 C1 -62.91(19)
C5 C4 C12 C11 60.0(2)
C3 C4 C12 C11 -60.1(2)
C1 C11 C12 C4 59.6(2)
C7 C11 C12 C4 -60.1(2)
C8 C9 C13 C14 59.8(2)
C10 C9 C13 C14 -59.5(2)
C9 C13 C14 C6 -60.1(2)
C9 C13 C14 C2 60.2(2)
C5 C6 C14 C13 -179.33(15)
C7 C6 C14 C13 59.0(2)
C5 C6 C14 C2 58.6(2)
C7 C6 C14 C2 -63.09(19)
C3 C2 C14 C13 -179.97(15)
C1 C2 C14 C13 -58.4(2)
C3 C2 C14 C6 -58.7(2)
C1 C2 C14 C6 62.9(2)

loop_
_cod_related_entry_id
_cod_related_entry_database
_cod_related_entry_code
1 ChemSpider 432697
